data_1560653
loop_
_publ_author_name
'L\"u, Minfeng'
'Jo, Hongil'
'Oh, Seung-Jin'
'Ok, Kang Min'

_publ_section_title
;
 Variable dimensionality and framework found in a series of quaternary
 zinc selenites, A 2 Zn 3 (SeO 3 ) 4 &#x00B7; x H 2 O (A = Na, Rb, and Cs;
 0&#x2264; x &#x2264;1) and Cs 2 Zn 2 (SeO 3 ) 3 &#x00B7;2H 2 O
;
_journal_name_full 'Journal of Solid State Chemistry'
_journal_page_first 1
_journal_page_last 9
_journal_paper_doi 10.1016/j.jssc.2016.09.031
_journal_volume 245
_journal_year 2017
_chemical_absolute_configuration .
_chemical_formula_sum 'Cs2 O12 Se4 Zn3'
_chemical_formula_weight 969.8
_space_group_IT_number 2
_space_group_name_Hall '-P 1'
_space_group_name_H-M_alt 'P -1'
_symmetry_cell_setting triclinic
_symmetry_Int_Tables_number 2
_symmetry_space_group_name_Hall '-P 1'
_symmetry_space_group_name_H-M 'P -1'
_cell_angle_alpha 87.627(2)
_cell_angle_beta 86.869(2)
_cell_angle_gamma 73.756(2)
_cell_formula_units_Z 2
_cell_length_a 7.2090(3)
_cell_length_b 7.5447(3)
_cell_length_c 14.6494(5)
_cell_measurement_reflns_used 4699
_cell_measurement_temperature 293
_cell_measurement_theta_max 28.245
_cell_measurement_theta_min 2.8125
_cell_volume 763.54(5)
_diffrn_ambient_temperature 293
_diffrn_measured_fraction_theta_full 0.99
_diffrn_measured_fraction_theta_max 0.99
_diffrn_measurement_device CCD
_diffrn_measurement_device_type 'Bruker SMART BREEZE'
_diffrn_radiation_monochromator graphite
_diffrn_radiation_probe x-ray
_diffrn_radiation_source 'X-ray tube'
_diffrn_radiation_type 'Mo K\a'
_diffrn_radiation_wavelength 0.71073
_diffrn_reflns_av_R_equivalents 0.0328
_diffrn_reflns_av_unetI/netI 0.0352
_diffrn_reflns_limit_h_max 9
_diffrn_reflns_limit_h_min -9
_diffrn_reflns_limit_k_max 8
_diffrn_reflns_limit_k_min -10
_diffrn_reflns_limit_l_max 19
_diffrn_reflns_limit_l_min -19
_diffrn_reflns_number 10999
_diffrn_reflns_theta_full 28.3
_diffrn_reflns_theta_max 28.3
_diffrn_reflns_theta_min 2.79
_exptl_absorpt_coefficient_mu 18.956
_exptl_absorpt_correction_T_max 0.7457
_exptl_absorpt_correction_T_min 0.5376
_exptl_absorpt_correction_type multi-scan
_exptl_absorpt_process_details Bruker
_exptl_crystal_colour colorless
_exptl_crystal_density_diffrn 4.2181
_exptl_crystal_description transparent
_exptl_crystal_F_000 864
_exptl_crystal_size_max 0.146
_exptl_crystal_size_mid 0.110
_exptl_crystal_size_min 0.088
_refine_diff_density_max 1.59
_refine_diff_density_min -2.27
_refine_ls_extinction_method none
_refine_ls_goodness_of_fit_gt 2.38
_refine_ls_goodness_of_fit_ref 2.19
_refine_ls_number_constraints 0
_refine_ls_number_parameters 130
_refine_ls_number_reflns 3743
_refine_ls_number_restraints 0
_refine_ls_R_factor_all 0.0559
_refine_ls_R_factor_gt 0.0447
_refine_ls_shift/su_max 0.0318
_refine_ls_shift/su_mean 0.0065
_refine_ls_structure_factor_coef F
_refine_ls_weighting_details w=1/(\s^2^(F)+0.0001F^2^)
_refine_ls_weighting_scheme sigma
_refine_ls_wR_factor_gt 0.0559
_refine_ls_wR_factor_ref 0.0576
_reflns_number_gt 3012
_reflns_number_total 3743
_reflns_threshold_expression I>3\s(I)
_cod_data_source_file JSSC-2017-245-1.cif
_cod_data_source_block Cs2Zn3Se3O12
_cod_depositor_comments
;
The following automatic conversions were performed:

data item '_diffrn_radiation_probe' value 'X-ray' was changed to
'x-ray' in accordance with the built-in table derived from the CIF
Core dictionary named 'cif_core.dic' version 2.4.5 last updated on
2014-11-21.

Automatic conversion script
Id: cif_fix_values 8369 2020-08-20 11:38:08Z andrius 
;
_cod_database_code 1560653

loop_
_space_group_symop_id
_space_group_symop_operation_xyz
1 x,y,z
2 -x,-y,-z

loop_
_atom_site_label
_atom_site_type_symbol
_atom_site_fract_x
_atom_site_fract_y
_atom_site_fract_z
_atom_site_adp_type
_atom_site_U_iso_or_equiv
_atom_site_site_symmetry_multiplicity
_atom_site_occupancy
_atom_site_calc_flag
_atom_site_refinement_flags
_atom_site_disorder_assembly
_atom_site_disorder_group
Cs1 Cs 0.80257(9) 0.28959(8) 0.49069(4) Uani 0.0268(2) 2 1 d . . .
Cs2 Cs 0.21710(9) 0.69140(9) 0.00790(4) Uani 0.0297(2) 2 1 d . . .
Se1 Se 0.00172(14) 0.10738(13) 0.73126(6) Uani 0.0225(3) 2 1 d . . .
Se2 Se 0.66806(14) -0.20778(12) 0.61585(6) Uani 0.0200(3) 2 1 d . . .
Se3 Se 0.71437(14) -0.17906(13) 0.89338(6) Uani 0.0227(3) 2 1 d . . .
Se4 Se 0.41978(15) 0.47143(13) 0.76171(6) Uani 0.0243(3) 2 1 d . . .
Zn1 Zn 0.96525(16) -0.46303(14) 0.75047(7) Uani 0.0226(4) 2 1 d . . .
Zn2 Zn 0.32225(16) 0.14458(15) 0.87915(7) Uani 0.0239(4) 2 1 d . . .
Zn3 Zn 0.35642(17) 0.18301(14) 0.61020(7) Uani 0.0229(4) 2 1 d . . .
O1 O 0.3691(10) 0.4177(9) 0.6577(4) Uiso 0.0305(16) 2 1 d . . .
O2 O 0.7589(10) -0.3862(9) 0.8472(4) Uiso 0.0258(15) 2 1 d . . .
O3 O 0.8889(10) -0.2593(8) 0.6583(4) Uiso 0.0248(14) 2 1 d . . .
O4 O 0.0731(11) 0.1439(9) 0.8345(5) Uiso 0.0345(17) 2 1 d . . .
O5 O 0.2081(12) 0.0255(10) 0.6676(5) Uiso 0.0409(19) 2 1 d . . .
O6 O 0.6225(10) 0.0216(9) 0.5943(4) Uiso 0.0264(15) 2 1 d . . .
O7 O 0.9251(10) -0.6734(9) 0.6902(4) Uiso 0.0313(16) 2 1 d . . .
O8 O 0.4728(10) -0.1120(9) 0.9009(4) Uiso 0.0314(16) 2 1 d . . .
O9 O 0.5031(12) 0.2646(10) 0.8188(5) Uiso 0.0423(19) 2 1 d . . .
O10 O 1.1955(11) -0.4527(9) 0.8109(5) Uiso 0.0348(17) 2 1 d . . .
O11 O 0.2763(12) 0.2930(10) 0.4897(5) Uiso 0.044(2) 2 1 d . . .
O12 O 0.2303(14) 0.2490(13) 0.9984(6) Uiso 0.059(2) 2 1 d . . .

loop_
_atom_site_aniso_label
_atom_site_aniso_type_symbol
_atom_site_aniso_U_11
_atom_site_aniso_U_22
_atom_site_aniso_U_33
_atom_site_aniso_U_12
_atom_site_aniso_U_13
_atom_site_aniso_U_23
Cs1 Cs 0.0292(4) 0.0260(3) 0.0253(3) -0.0080(3) -0.0011(3) 0.0011(2)
Cs2 Cs 0.0284(4) 0.0328(3) 0.0276(3) -0.0084(3) 0.0025(3) -0.0018(3)
Se1 Se 0.0236(5) 0.0249(5) 0.0207(5) -0.0089(4) 0.0009(4) -0.0067(4)
Se2 Se 0.0208(5) 0.0175(4) 0.0211(5) -0.0040(4) -0.0039(4) 0.0010(3)
Se3 Se 0.0187(5) 0.0239(5) 0.0242(5) -0.0031(4) -0.0013(4) -0.0053(4)
Se4 Se 0.0266(5) 0.0263(5) 0.0225(5) -0.0103(4) -0.0093(4) 0.0007(4)
Zn1 Zn 0.0236(6) 0.0222(5) 0.0184(5) 0.0007(5) -0.0048(5) -0.0041(4)
Zn2 Zn 0.0196(6) 0.0254(6) 0.0232(6) 0.0005(5) -0.0037(5) -0.0030(4)
Zn3 Zn 0.0235(6) 0.0190(5) 0.0232(6) -0.0004(5) -0.0029(5) -0.0029(4)

loop_
_atom_type_symbol
_atom_type_scat_dispersion_real
_atom_type_scat_dispersion_imag
_atom_type_scat_source
Cs -0.3680 2.1192 'International Tables Vol C tables 4.2.6.8 and 6.1.1.1'
O 0.0106 0.0060 'International Tables Vol C tables 4.2.6.8 and 6.1.1.1'
Se -0.0929 2.2259 'International Tables Vol C tables 4.2.6.8 and 6.1.1.1'
Zn 0.2839 1.4301 'International Tables Vol C tables 4.2.6.8 and 6.1.1.1'

loop_
_geom_angle_atom_site_label_1
_geom_angle_atom_site_label_2
_geom_angle_atom_site_label_3
_geom_angle_site_symmetry_1
_geom_angle_site_symmetry_2
_geom_angle_site_symmetry_3
_geom_angle
O1 Cs1 O3 2_666 . 2_756 73.38(17)
O1 Cs1 O6 2_666 . . 129.34(19)
O1 Cs1 O7 2_666 . 1_565 131.64(18)
O1 Cs1 O11 2_666 . 2_666 55.2(2)
O3 Cs1 O6 2_756 . . 135.16(17)
O3 Cs1 O7 2_756 . 1_565 116.20(19)
O3 Cs1 O11 2_756 . 2_666 95.01(19)
O6 Cs1 O7 . . 1_565 79.29(19)
O6 Cs1 O11 . . 2_666 129.82(19)
O7 Cs1 O11 1_565 . 2_666 76.43(19)
O2 Cs2 O4 2_656 . 2_566 72.93(17)
O2 Cs2 O8 2_656 . 1_564 140.41(18)
O2 Cs2 O10 2_656 . 1_464 111.20(18)
O2 Cs2 O12 2_656 . 2_566 90.1(2)
O4 Cs2 O8 2_566 . 1_564 125.45(19)
O4 Cs2 O10 2_566 . 1_464 136.5(2)
O4 Cs2 O12 2_566 . 2_566 56.4(2)
O8 Cs2 O10 1_564 . 1_464 80.2(2)
O8 Cs2 O12 1_564 . 2_566 129.5(2)
O10 Cs2 O12 1_464 . 2_566 80.1(2)
O4 Se1 O5 . . . 105.2(4)
O4 Se1 O7 . . 1_465 100.3(3)
O5 Se1 O7 . . 1_465 101.5(3)
O3 Se2 O6 . . . 101.7(3)
O3 Se2 O11 . . 2_656 100.5(3)
O6 Se2 O11 . . 2_656 101.9(3)
O2 Se3 O8 . . . 101.8(4)
O2 Se3 O12 . . 2_657 98.5(4)
O8 Se3 O12 . . 2_657 102.2(4)
O1 Se4 O9 . . . 105.2(4)
O1 Se4 O10 . . 1_465 101.0(4)
O9 Se4 O10 . . 1_465 100.7(4)
O2 Zn1 O3 . . . 101.9(2)
O2 Zn1 O7 . . . 108.1(3)
O2 Zn1 O10 . . . 102.8(3)
O3 Zn1 O7 . . . 103.3(3)
O3 Zn1 O10 . . . 111.1(3)
O7 Zn1 O10 . . . 127.1(3)
O4 Zn2 O8 . . . 108.3(3)
O4 Zn2 O9 . . . 125.8(3)
O4 Zn2 O12 . . . 97.9(4)
O8 Zn2 O9 . . . 105.2(3)
O8 Zn2 O12 . . . 107.2(3)
O9 Zn2 O12 . . . 111.4(4)
O1 Zn3 O5 . . . 125.0(3)
O1 Zn3 O6 . . . 108.2(3)
O1 Zn3 O11 . . . 93.2(3)
O5 Zn3 O6 . . . 105.1(3)
O5 Zn3 O11 . . . 116.7(4)
O6 Zn3 O11 . . . 107.4(3)

loop_
_geom_bond_atom_site_label_1
_geom_bond_atom_site_label_2
_geom_bond_site_symmetry_1
_geom_bond_site_symmetry_2
_geom_bond_distance
Cs1 O1 . 2_666 3.082(6)
Cs1 O3 . 2_756 2.998(6)
Cs1 O6 . . 3.013(7)
Cs1 O7 . 1_565 3.144(7)
Cs1 O11 . 2_666 3.062(8)
Cs2 O2 . 2_656 3.041(6)
Cs2 O4 . 2_566 3.083(7)
Cs2 O8 . 1_564 3.013(8)
Cs2 O10 . 1_464 3.153(7)
Cs2 O12 . 2_566 3.135(10)
Se1 O4 . . 1.681(7)
Se1 O5 . . 1.688(7)
Se1 O7 . 1_465 1.687(7)
Se2 O3 . . 1.677(7)
Se2 O6 . . 1.688(6)
Se2 O11 . 2_656 1.684(8)
Se3 O2 . . 1.669(6)
Se3 O8 . . 1.670(7)
Se3 O12 . 2_657 1.682(9)
Se4 O1 . . 1.678(7)
Se4 O9 . . 1.708(7)
Se4 O10 . 1_465 1.688(7)
Zn1 O2 . . 1.978(6)
Zn1 O3 . . 1.981(6)
Zn1 O7 . . 1.945(8)
Zn1 O10 . . 1.945(8)
Zn2 O4 . . 1.946(8)
Zn2 O8 . . 1.959(6)
Zn2 O9 . . 1.942(9)
Zn2 O12 . . 1.952(9)
Zn3 O1 . . 1.956(7)
Zn3 O5 . . 1.947(9)
Zn3 O6 . . 1.971(6)
Zn3 O11 . . 1.965(7)
